data_4341788
loop_
_publ_author_name
'Victor, Eric'
'Kim, Sunghee'
'Lippard, Stephen J.'

_publ_section_title
;
 Synthesis of Bis(imidazole) Metal Complexes and Their Use in Rapid NO
 Detection and Quantification Devices.
;
_journal_name_full 'Inorganic chemistry'
_journal_page_first 141124151214003
_journal_paper_doi 10.1021/ic501765g
_journal_year 2014
_chemical_formula_sum 'C26.4 H30.4 Cl4.8 Fe1.6 N8 O3.2'
_chemical_formula_weight 770.51
_chemical_name_systematic
;

 ?

;
_space_group_IT_number 14
_symmetry_cell_setting monoclinic
_symmetry_space_group_name_Hall '-P 2yn'
_symmetry_space_group_name_H-M 'P 1 21/n 1'
_atom_sites_solution_hydrogens geom
_atom_sites_solution_primary direct
_atom_sites_solution_secondary difmap
_audit_creation_method SHELXL-97
_cell_angle_alpha 90.00
_cell_angle_beta 110.4730(10)
_cell_angle_gamma 90.00
_cell_formula_units_Z 5
_cell_length_a 17.7234(6)
_cell_length_b 12.4526(4)
_cell_length_c 20.6292(7)
_cell_measurement_reflns_used 9942
_cell_measurement_temperature 100(2)
_cell_measurement_theta_max 25.49
_cell_measurement_theta_min 2.45
_cell_volume 4265.3(2)
_computing_cell_refinement 'Bruker SMART'
_computing_data_collection 'Bruker SMART'
_computing_data_reduction 'Bruker SAINT'
_computing_molecular_graphics 'Bruker SHELXTL'
_computing_publication_material 'Bruker SHELXTL'
_computing_structure_refinement 'SHELXL-97 (Sheldrick, 1997)'
_computing_structure_solution 'SHELXS-97 (Sheldrick, 1990)'
_diffrn_ambient_temperature 100(2)
_diffrn_measured_fraction_theta_full 1.000
_diffrn_measured_fraction_theta_max 1.000
_diffrn_measurement_device_type 'CCD area detector'
_diffrn_measurement_method 'phi and omega scans'
_diffrn_radiation_monochromator graphite
_diffrn_radiation_source 'fine-focus sealed tube'
_diffrn_radiation_type MoK\a
_diffrn_radiation_wavelength 0.71073
_diffrn_reflns_av_R_equivalents 0.0643
_diffrn_reflns_av_sigmaI/netI 0.0376
_diffrn_reflns_limit_h_max 21
_diffrn_reflns_limit_h_min -21
_diffrn_reflns_limit_k_max 15
_diffrn_reflns_limit_k_min -14
_diffrn_reflns_limit_l_max 25
_diffrn_reflns_limit_l_min -25
_diffrn_reflns_number 70218
_diffrn_reflns_theta_full 25.73
_diffrn_reflns_theta_max 25.73
_diffrn_reflns_theta_min 1.31
_exptl_absorpt_coefficient_mu 1.104
_exptl_absorpt_correction_T_max 0.7453
_exptl_absorpt_correction_T_min 0.6664
_exptl_absorpt_correction_type multi-scan
_exptl_absorpt_process_details 'Blessing 1995'
_exptl_crystal_colour green
_exptl_crystal_density_diffrn 1.500
_exptl_crystal_density_meas ?
_exptl_crystal_density_method 'not measured'
_exptl_crystal_description plate
_exptl_crystal_F_000 1968
_exptl_crystal_size_max 0.38
_exptl_crystal_size_mid 0.21
_exptl_crystal_size_min 0.04
_refine_diff_density_max 2.681
_refine_diff_density_min -2.190
_refine_diff_density_rms 0.122
_refine_ls_extinction_method none
_refine_ls_goodness_of_fit_ref 1.689
_refine_ls_hydrogen_treatment constr
_refine_ls_matrix_type full
_refine_ls_number_parameters 512
_refine_ls_number_reflns 8151
_refine_ls_number_restraints 0
_refine_ls_restrained_S_all 1.689
_refine_ls_R_factor_all 0.0892
_refine_ls_R_factor_gt 0.0650
_refine_ls_shift/su_max 0.000
_refine_ls_shift/su_mean 0.000
_refine_ls_structure_factor_coef Fsqd
_refine_ls_weighting_details 'calc w=1/[\s^2^(Fo^2^)+(0.0801P)^2^+0.0000P] where P=(Fo^2^+2Fc^2^)/3'
_refine_ls_weighting_scheme calc
_refine_ls_wR_factor_gt 0.1851
_refine_ls_wR_factor_ref 0.1999
_reflns_number_gt 6234
_reflns_number_total 8151
_reflns_threshold_expression >2sigma(I)
_cod_data_source_file ic501765g_si_002.cif
_cod_data_source_block 6*[Fe(BIPhMe)2(NO)Cl][Fe(NO)Cl3]
_cod_depositor_comments
;
The following automatic conversions were performed:

'_symmetry_cell_setting' value 'Monoclinic' changed to 'monoclinic'
according to
/home/saulius/struct/COD-crude-data--automatic-downloads/rss-feeds/ACS/lib/dictionaries/cif_core.dic
dictionary named 'cif_core.dic' version 2.4.2 from 2011-04-26.

Automatic conversion script
Id: cif_fix_values 2935 2014-11-11 08:27:57Z andrius 

The following automatic conversions were performed:

'_exptl_crystal_density_meas' value 'not measured' was changed to '?'
- the value is perceived as not measured.

Automatic conversion script
Id: cif_fix_values 3008 2015-01-20 13:52:24Z robertas 
;
_cod_original_sg_symbol_H-M P2(1)/n
_cod_original_formula_sum 'C26.40 H30.40 Cl4.80 Fe1.60 N8 O3.20'
_cod_database_code 4341788

loop_
_symmetry_equiv_pos_as_xyz
'x, y, z'
'-x+1/2, y+1/2, -z+1/2'
'-x, -y, -z'
'x-1/2, -y-1/2, z-1/2'

loop_
_atom_site_label
_atom_site_type_symbol
_atom_site_fract_x
_atom_site_fract_y
_atom_site_fract_z
_atom_site_U_iso_or_equiv
_atom_site_adp_type
_atom_site_occupancy
_atom_site_symmetry_multiplicity
_atom_site_calc_flag
_atom_site_refinement_flags
_atom_site_disorder_assembly
_atom_site_disorder_group
Fe1 Fe 1.27085(3) 0.64871(5) 0.39273(3) 0.01382(19) Uani 1 1 d . . .
Cl1 Cl 1.37366(6) 0.63555(9) 0.34198(5) 0.0181(3) Uani 1 1 d . . .
N2 N 1.3326(2) 0.7502(3) 0.4502(2) 0.0240(9) Uani 1 1 d . . .
O2 O 1.3936(3) 0.7820(4) 0.4795(3) 0.0698(16) Uani 1 1 d . . .
N1 N 1.1794(2) 0.6482(3) 0.44181(19) 0.0179(8) Uani 1 1 d . . .
C1 C 1.2366(2) 0.5248(4) 0.5474(2) 0.0178(10) Uani 1 1 d . . .
C2 C 1.1104(3) 0.7094(4) 0.4170(2) 0.0203(10) Uani 1 1 d . . .
H2 H 1.0963 0.7537 0.3770 0.024 Uiso 1 1 calc R . .
C3 C 1.0666(3) 0.6975(4) 0.4572(2) 0.0249(11) Uani 1 1 d . . .
H3 H 1.0166 0.7313 0.4513 0.030 Uiso 1 1 calc R . .
N4 N 1.1074(2) 0.6269(3) 0.5093(2) 0.0223(9) Uani 1 1 d . . .
C4 C 1.0786(3) 0.5951(5) 0.5648(3) 0.0362(14) Uani 1 1 d . . .
H4A H 1.0584 0.5212 0.5570 0.054 Uiso 1 1 calc R . .
H4B H 1.0351 0.6433 0.5652 0.054 Uiso 1 1 calc R . .
H4C H 1.1230 0.5995 0.6093 0.054 Uiso 1 1 calc R . .
C5 C 1.1750(3) 0.5990(4) 0.4973(2) 0.0180(10) Uani 1 1 d . . .
N6 N 1.3228(2) 0.5269(3) 0.46972(18) 0.0157(8) Uani 1 1 d . . .
C7 C 1.3950(2) 0.4787(4) 0.4742(2) 0.0193(10) Uani 1 1 d . . .
H7 H 1.4198 0.4831 0.4402 0.023 Uiso 1 1 calc R . .
C8 C 1.4244(3) 0.4247(4) 0.5346(2) 0.0186(10) Uani 1 1 d . . .
H8 H 1.4728 0.3841 0.5506 0.022 Uiso 1 1 calc R . .
N9 N 1.3714(2) 0.4395(3) 0.56860(19) 0.0189(8) Uani 1 1 d . . .
C9 C 1.3846(3) 0.3896(4) 0.6366(2) 0.0264(12) Uani 1 1 d . . .
H9A H 1.3698 0.4407 0.6663 0.040 Uiso 1 1 calc R . .
H9B H 1.4415 0.3701 0.6582 0.040 Uiso 1 1 calc R . .
H9C H 1.3513 0.3250 0.6304 0.040 Uiso 1 1 calc R . .
C10 C 1.3099(2) 0.5011(4) 0.5273(2) 0.0161(9) Uani 1 1 d . . .
C11 C 1.1964(3) 0.4161(4) 0.5505(2) 0.0186(10) Uani 1 1 d . . .
C12 C 1.1953(3) 0.3726(4) 0.6118(3) 0.0278(12) Uani 1 1 d . . .
H12 H 1.2178 0.4113 0.6539 0.033 Uiso 1 1 calc R . .
C13 C 1.1612(3) 0.2727(4) 0.6118(3) 0.0324(13) Uani 1 1 d . . .
H13 H 1.1601 0.2436 0.6541 0.039 Uiso 1 1 calc R . .
C14 C 1.1286(3) 0.2140(4) 0.5510(3) 0.0315(13) Uani 1 1 d . . .
H14 H 1.1066 0.1446 0.5516 0.038 Uiso 1 1 calc R . .
C15 C 1.1288(3) 0.2584(4) 0.4894(3) 0.0278(12) Uani 1 1 d . . .
H15 H 1.1056 0.2198 0.4473 0.033 Uiso 1 1 calc R . .
C16 C 1.1624(3) 0.3587(4) 0.4886(3) 0.0222(11) Uani 1 1 d . . .
H16 H 1.1625 0.3885 0.4462 0.027 Uiso 1 1 calc R . .
O17 O 1.26192(19) 0.5688(3) 0.61576(16) 0.0236(7) Uani 1 1 d . . .
C17 C 1.2940(3) 0.6747(4) 0.6198(3) 0.0295(12) Uani 1 1 d . . .
H17A H 1.3374 0.6751 0.6007 0.044 Uiso 1 1 calc R . .
H17B H 1.3153 0.6977 0.6683 0.044 Uiso 1 1 calc R . .
H17C H 1.2513 0.7241 0.5933 0.044 Uiso 1 1 calc R . .
N21 N 1.2029(2) 0.5301(3) 0.31966(18) 0.0144(8) Uani 1 1 d . . .
C21 C 1.1082(2) 0.6408(3) 0.2187(2) 0.0158(9) Uani 1 1 d . . .
C22 C 1.2154(3) 0.4211(4) 0.3305(2) 0.0166(9) Uani 1 1 d . . .
H22 H 1.2556 0.3896 0.3693 0.020 Uiso 1 1 calc R . .
C23 C 1.1623(3) 0.3656(4) 0.2781(2) 0.0183(10) Uani 1 1 d . . .
H23 H 1.1575 0.2897 0.2736 0.022 Uiso 1 1 calc R . .
N24 N 1.1166(2) 0.4411(3) 0.23262(19) 0.0170(8) Uani 1 1 d . . .
C24 C 1.0503(3) 0.4119(4) 0.1687(3) 0.0324(13) Uani 1 1 d . . .
H24A H 0.9988 0.4332 0.1726 0.049 Uiso 1 1 calc R . .
H24B H 1.0506 0.3340 0.1616 0.049 Uiso 1 1 calc R . .
H24C H 1.0573 0.4489 0.1293 0.049 Uiso 1 1 calc R . .
C25 C 1.1431(2) 0.5392(3) 0.2593(2) 0.0140(9) Uani 1 1 d . . .
N26 N 1.2006(2) 0.7584(3) 0.31723(19) 0.0171(8) Uani 1 1 d . . .
C27 C 1.2069(3) 0.8678(4) 0.3286(2) 0.0183(10) Uani 1 1 d . . .
H27 H 1.2466 0.9019 0.3664 0.022 Uiso 1 1 calc R . .
C28 C 1.1486(3) 0.9188(4) 0.2783(2) 0.0179(10) Uani 1 1 d . . .
H28 H 1.1392 0.9940 0.2743 0.021 Uiso 1 1 calc R . .
N29 N 1.1051(2) 0.8405(3) 0.23358(19) 0.0161(8) Uani 1 1 d . . .
C29 C 1.0356(3) 0.8661(4) 0.1714(2) 0.0210(10) Uani 1 1 d . . .
H29A H 0.9864 0.8378 0.1765 0.031 Uiso 1 1 calc R . .
H29B H 1.0431 0.8334 0.1308 0.031 Uiso 1 1 calc R . .
H29C H 1.0311 0.9442 0.1653 0.031 Uiso 1 1 calc R . .
C30 C 1.1381(2) 0.7446(3) 0.2584(2) 0.0140(9) Uani 1 1 d . . .
C31 C 1.1325(3) 0.6441(3) 0.1538(2) 0.0170(10) Uani 1 1 d . . .
C32 C 1.0761(3) 0.6459(4) 0.0873(2) 0.0247(11) Uani 1 1 d . . .
H32 H 1.0203 0.6430 0.0804 0.030 Uiso 1 1 calc R . .
C33 C 1.1014(3) 0.6520(5) 0.0310(3) 0.0330(13) Uani 1 1 d . . .
H33 H 1.0625 0.6537 -0.0145 0.040 Uiso 1 1 calc R . .
C34 C 1.1826(3) 0.6556(4) 0.0400(3) 0.0315(12) Uani 1 1 d . . .
H34 H 1.1995 0.6603 0.0012 0.038 Uiso 1 1 calc R . .
C35 C 1.2398(3) 0.6521(4) 0.1075(2) 0.0233(11) Uani 1 1 d . . .
H35 H 1.2957 0.6549 0.1147 0.028 Uiso 1 1 calc R . .
C36 C 1.2140(3) 0.6446(4) 0.1631(2) 0.0188(10) Uani 1 1 d . . .
H36 H 1.2526 0.6397 0.2086 0.023 Uiso 1 1 calc R . .
O37 O 1.02226(17) 0.6354(2) 0.19499(16) 0.0190(7) Uani 1 1 d . . .
C37 C 0.9889(3) 0.6306(4) 0.2490(3) 0.0250(11) Uani 1 1 d . . .
H37A H 1.0148 0.5726 0.2812 0.038 Uiso 1 1 calc R . .
H37B H 0.9308 0.6168 0.2288 0.038 Uiso 1 1 calc R . .
H37C H 0.9981 0.6991 0.2740 0.038 Uiso 1 1 calc R . .
Fe10 Fe 0.00543(4) -0.03763(6) -0.36265(4) 0.0263(2) Uani 1 1 d . . .
N10 N -0.0852(3) 0.0080(4) -0.4219(2) 0.0306(10) Uani 1 1 d . . .
O10 O -0.1498(2) 0.0267(3) -0.4573(2) 0.0423(10) Uani 1 1 d . . .
Cl11 Cl 0.06880(8) 0.09771(11) -0.29441(7) 0.0328(3) Uani 1 1 d . . .
Cl12 Cl -0.02981(8) -0.16412(11) -0.30207(6) 0.0342(3) Uani 1 1 d . . .
Cl13 Cl 0.08141(10) -0.10721(13) -0.41791(8) 0.0456(4) Uani 1 1 d . . .
C1S C 1.2278(11) 0.5155(15) 0.8219(7) 0.059(6) Uani 0.431(15) 1 d P A 1
H1S1 H 1.2835 0.5434 0.8419 0.071 Uiso 0.431(15) 1 calc PR A 1
H1S2 H 1.2292 0.4505 0.7947 0.071 Uiso 0.431(15) 1 calc PR A 1
C2S C 1.1595(6) 0.5566(8) 0.8294(4) 0.034(3) Uani 0.569(15) 1 d P A 2
H2S1 H 1.1051 0.5253 0.8079 0.041 Uiso 0.569(15) 1 calc PR A 2
H2S2 H 1.1506 0.6202 0.8547 0.041 Uiso 0.569(15) 1 calc PR A 2
Cl1S Cl 1.1934(2) 0.4790(3) 0.8906(2) 0.187(2) Uani 1 1 d . . .
Cl2S Cl 1.1669(3) 0.6131(5) 0.7660(2) 0.204(2) Uani 1 1 d . . .

loop_
_atom_site_aniso_label
_atom_site_aniso_U_11
_atom_site_aniso_U_22
_atom_site_aniso_U_33
_atom_site_aniso_U_23
_atom_site_aniso_U_13
_atom_site_aniso_U_12
Fe1 0.0121(3) 0.0126(4) 0.0144(3) 0.0002(2) 0.0017(2) -0.0001(2)
Cl1 0.0153(5) 0.0193(6) 0.0188(5) 0.0045(4) 0.0049(4) 0.0012(4)
N2 0.028(2) 0.023(2) 0.020(2) 0.0041(18) 0.0070(18) 0.0000(18)
O2 0.046(3) 0.087(4) 0.066(3) -0.046(3) 0.008(2) -0.034(3)
N1 0.0163(18) 0.017(2) 0.0170(19) -0.0025(16) 0.0020(15) 0.0004(15)
C1 0.013(2) 0.022(3) 0.017(2) -0.0011(19) 0.0022(17) -0.0015(18)
C2 0.019(2) 0.021(3) 0.020(2) -0.0009(19) 0.0046(19) 0.0086(19)
C3 0.020(2) 0.024(3) 0.029(3) -0.003(2) 0.007(2) 0.007(2)
N4 0.020(2) 0.024(2) 0.025(2) -0.0006(17) 0.0097(17) 0.0028(16)
C4 0.030(3) 0.048(4) 0.040(3) 0.007(3) 0.024(2) 0.010(3)
C5 0.016(2) 0.016(2) 0.021(2) -0.0027(19) 0.0051(18) -0.0026(18)
N6 0.0104(17) 0.018(2) 0.0172(19) 0.0010(16) 0.0035(14) 0.0007(15)
C7 0.012(2) 0.026(3) 0.020(2) 0.004(2) 0.0063(18) 0.0041(18)
C8 0.012(2) 0.021(3) 0.023(2) 0.003(2) 0.0067(18) 0.0020(18)
N9 0.0131(18) 0.021(2) 0.0189(19) 0.0038(16) 0.0012(15) -0.0026(15)
C9 0.021(2) 0.034(3) 0.019(2) 0.011(2) 0.002(2) 0.003(2)
C10 0.014(2) 0.016(2) 0.015(2) -0.0013(18) 0.0014(17) -0.0038(18)
C11 0.014(2) 0.022(3) 0.021(2) 0.003(2) 0.0071(18) 0.0022(18)
C12 0.020(2) 0.035(3) 0.031(3) 0.004(2) 0.012(2) 0.000(2)
C13 0.024(3) 0.031(3) 0.045(3) 0.018(3) 0.015(2) 0.002(2)
C14 0.022(2) 0.019(3) 0.061(4) 0.007(3) 0.024(3) 0.000(2)
C15 0.020(2) 0.022(3) 0.044(3) -0.008(2) 0.015(2) -0.001(2)
C16 0.015(2) 0.025(3) 0.029(3) 0.000(2) 0.012(2) 0.0022(19)
O17 0.0227(17) 0.029(2) 0.0172(16) -0.0045(14) 0.0048(13) -0.0015(14)
C17 0.027(3) 0.030(3) 0.025(3) -0.011(2) 0.001(2) -0.006(2)
N21 0.0138(17) 0.014(2) 0.0165(18) 0.0016(15) 0.0066(15) 0.0005(14)
C21 0.009(2) 0.014(2) 0.020(2) -0.0015(18) 0.0006(17) 0.0010(17)
C22 0.019(2) 0.013(2) 0.018(2) 0.0031(18) 0.0078(18) 0.0006(18)
C23 0.018(2) 0.010(2) 0.026(2) -0.0005(19) 0.0067(19) 0.0007(17)
N24 0.0157(18) 0.0102(19) 0.021(2) -0.0029(15) 0.0004(15) -0.0016(15)
C24 0.030(3) 0.016(3) 0.035(3) -0.011(2) -0.010(2) -0.001(2)
C25 0.012(2) 0.012(2) 0.018(2) -0.0045(17) 0.0041(17) 0.0000(16)
N26 0.0181(18) 0.011(2) 0.0202(19) -0.0015(15) 0.0047(16) -0.0008(15)
C27 0.019(2) 0.012(2) 0.022(2) -0.0015(18) 0.0058(19) -0.0021(18)
C28 0.022(2) 0.010(2) 0.023(2) -0.0008(19) 0.0088(19) -0.0004(18)
N29 0.0151(18) 0.013(2) 0.0183(19) 0.0022(15) 0.0035(15) 0.0019(15)
C29 0.019(2) 0.020(3) 0.020(2) 0.0047(19) 0.0011(19) 0.0039(19)
C30 0.012(2) 0.015(2) 0.016(2) 0.0020(18) 0.0057(17) 0.0016(17)
C31 0.022(2) 0.009(2) 0.016(2) -0.0025(17) 0.0024(18) 0.0015(18)
C32 0.019(2) 0.026(3) 0.023(2) -0.002(2) -0.001(2) 0.000(2)
C33 0.033(3) 0.040(3) 0.021(3) -0.004(2) 0.003(2) 0.001(2)
C34 0.042(3) 0.035(3) 0.021(3) -0.002(2) 0.015(2) 0.003(2)
C35 0.024(2) 0.019(3) 0.029(3) -0.004(2) 0.012(2) -0.0014(19)
C36 0.021(2) 0.013(2) 0.019(2) -0.0030(18) 0.0029(19) 0.0018(18)
O37 0.0114(14) 0.0203(18) 0.0221(17) -0.0006(13) 0.0019(13) 0.0004(12)
C37 0.014(2) 0.028(3) 0.031(3) -0.006(2) 0.004(2) -0.0042(19)
Fe10 0.0334(4) 0.0230(4) 0.0250(4) -0.0032(3) 0.0135(3) -0.0079(3)
N10 0.040(3) 0.024(2) 0.028(2) 0.0014(19) 0.012(2) -0.006(2)
O10 0.039(2) 0.049(3) 0.037(2) 0.0060(19) 0.0104(19) 0.003(2)
Cl11 0.0432(7) 0.0275(7) 0.0328(7) -0.0100(6) 0.0200(6) -0.0149(6)
Cl12 0.0367(7) 0.0368(8) 0.0263(6) 0.0051(6) 0.0074(5) -0.0158(6)
Cl13 0.0586(9) 0.0420(9) 0.0475(9) -0.0123(7) 0.0325(8) -0.0074(7)
C1S 0.075(12) 0.080(13) 0.011(7) -0.003(7) 0.001(7) 0.008(10)
C2S 0.048(7) 0.045(7) 0.007(4) -0.012(4) 0.005(4) -0.016(5)
Cl1S 0.133(3) 0.164(4) 0.173(4) -0.086(3) -0.060(3) 0.047(3)
Cl2S 0.167(4) 0.289(6) 0.149(3) -0.097(4) 0.047(3) -0.090(4)

loop_
_atom_type_symbol
_atom_type_description
_atom_type_scat_dispersion_real
_atom_type_scat_dispersion_imag
_atom_type_scat_source
C C 0.0033 0.0016 'International Tables Vol C Tables 4.2.6.8 and 6.1.1.4'
H H 0.0000 0.0000 'International Tables Vol C Tables 4.2.6.8 and 6.1.1.4'
N N 0.0061 0.0033 'International Tables Vol C Tables 4.2.6.8 and 6.1.1.4'
O O 0.0106 0.0060 'International Tables Vol C Tables 4.2.6.8 and 6.1.1.4'
Cl Cl 0.1484 0.1585 'International Tables Vol C Tables 4.2.6.8 and 6.1.1.4'
Fe Fe 0.3463 0.8444 'International Tables Vol C Tables 4.2.6.8 and 6.1.1.4'

loop_
_geom_angle_atom_site_label_1
_geom_angle_atom_site_label_2
_geom_angle_atom_site_label_3
_geom_angle
N2 Fe1 N26 95.54(16)
N2 Fe1 N21 175.70(16)
N26 Fe1 N21 83.48(14)
N2 Fe1 N6 90.23(16)
N26 Fe1 N6 170.18(14)
N21 Fe1 N6 91.33(14)
N2 Fe1 N1 94.28(16)
N26 Fe1 N1 90.15(14)
N21 Fe1 N1 89.92(13)
N6 Fe1 N1 81.49(14)
N2 Fe1 Cl1 87.50(13)
N26 Fe1 Cl1 93.65(11)
N21 Fe1 Cl1 88.38(10)
N6 Fe1 Cl1 94.53(10)
N1 Fe1 Cl1 175.64(10)
O2 N2 Fe1 148.6(4)
C5 N1 C2 105.3(4)
C5 N1 Fe1 132.7(3)
C2 N1 Fe1 122.0(3)
O17 C1 C5 109.8(4)
O17 C1 C10 109.8(3)
C5 C1 C10 114.2(4)
O17 C1 C11 106.6(4)
C5 C1 C11 109.2(3)
C10 C1 C11 106.9(4)
C3 C2 N1 110.0(4)
C2 C3 N4 107.2(4)
C5 N4 C3 106.2(4)
C5 N4 C4 130.4(4)
C3 N4 C4 123.4(4)
N1 C5 N4 111.3(4)
N1 C5 C1 128.4(4)
N4 C5 C1 120.2(4)
C10 N6 C7 106.3(4)
C10 N6 Fe1 131.9(3)
C7 N6 Fe1 120.0(3)
C8 C7 N6 109.0(4)
C7 C8 N9 107.1(4)
C10 N9 C8 107.3(4)
C10 N9 C9 131.2(4)
C8 N9 C9 121.5(4)
N6 C10 N9 110.3(4)
N6 C10 C1 128.9(4)
N9 C10 C1 120.7(4)
C12 C11 C16 119.6(5)
C12 C11 C1 122.4(4)
C16 C11 C1 118.0(4)
C13 C12 C11 119.9(5)
C12 C13 C14 121.0(5)
C15 C14 C13 119.0(5)
C16 C15 C14 120.5(5)
C15 C16 C11 120.0(5)
C17 O17 C1 113.2(4)
C25 N21 C22 105.4(4)
C25 N21 Fe1 131.7(3)
C22 N21 Fe1 122.8(3)
O37 C21 C30 110.6(3)
O37 C21 C25 109.2(3)
C30 C21 C25 114.3(3)
O37 C21 C31 106.9(3)
C30 C21 C31 107.0(4)
C25 C21 C31 108.5(4)
C23 C22 N21 110.3(4)
C22 C23 N24 106.0(4)
C25 N24 C23 107.5(3)
C25 N24 C24 129.9(4)
C23 N24 C24 122.5(4)
N21 C25 N24 110.7(4)
N21 C25 C21 128.6(4)
N24 C25 C21 120.6(4)
C30 N26 C27 105.8(4)
C30 N26 Fe1 132.2(3)
C27 N26 Fe1 121.4(3)
C28 C27 N26 110.0(4)
C27 C28 N29 106.4(4)
C30 N29 C28 107.8(3)
C30 N29 C29 130.0(4)
C28 N29 C29 122.3(4)
N26 C30 N29 110.0(4)
N26 C30 C21 128.2(4)
N29 C30 C21 121.7(4)
C32 C31 C36 119.5(4)
C32 C31 C21 122.4(4)
C36 C31 C21 118.1(4)
C31 C32 C33 119.9(5)
C32 C33 C34 120.9(5)
C33 C34 C35 119.2(5)
C36 C35 C34 119.4(5)
C35 C36 C31 121.1(4)
C21 O37 C37 114.6(3)
N10 Fe10 Cl13 110.09(16)
N10 Fe10 Cl11 109.50(15)
Cl13 Fe10 Cl11 110.89(6)
N10 Fe10 Cl12 104.70(15)
Cl13 Fe10 Cl12 110.53(7)
Cl11 Fe10 Cl12 110.96(6)
O10 N10 Fe10 170.3(4)
Cl2S C1S Cl1S 113.1(11)
Cl2S C2S Cl1S 150.1(9)
C2S Cl1S C1S 48.0(7)
C2S Cl2S C1S 48.7(7)

loop_
_geom_bond_atom_site_label_1
_geom_bond_atom_site_label_2
_geom_bond_distance
Fe1 N2 1.815(4)
Fe1 N26 2.117(4)
Fe1 N21 2.153(4)
Fe1 N6 2.156(4)
Fe1 N1 2.190(4)
Fe1 Cl1 2.4037(12)
N2 O2 1.111(5)
N1 C5 1.325(6)
N1 C2 1.379(6)
C1 O17 1.431(5)
C1 C5 1.523(6)
C1 C10 1.525(6)
C1 C11 1.541(6)
C2 C3 1.329(7)
C3 N4 1.380(6)
N4 C5 1.351(6)
N4 C4 1.462(6)
N6 C10 1.325(6)
N6 C7 1.386(5)
C7 C8 1.351(6)
C8 N9 1.366(6)
N9 C10 1.361(5)
N9 C9 1.475(6)
C11 C12 1.384(7)
C11 C16 1.401(7)
C12 C13 1.383(7)
C13 C14 1.392(8)
C14 C15 1.387(8)
C15 C16 1.386(7)
O17 C17 1.427(6)
N21 C25 1.327(5)
N21 C22 1.381(6)
C21 O37 1.430(5)
C21 C30 1.523(6)
C21 C25 1.524(6)
C21 C31 1.545(6)
C22 C23 1.349(6)
C23 N24 1.374(6)
N24 C25 1.355(5)
N24 C24 1.473(5)
N26 C30 1.338(5)
N26 C27 1.380(6)
C27 C28 1.340(6)
C28 N29 1.377(5)
N29 C30 1.350(5)
N29 C29 1.469(5)
C31 C32 1.385(6)
C31 C36 1.388(6)
C32 C33 1.386(7)
C33 C34 1.387(8)
C34 C35 1.407(7)
C35 C36 1.380(7)
O37 C37 1.435(6)
Fe10 N10 1.738(4)
Fe10 Cl13 2.2220(17)
Fe10 Cl11 2.2310(14)
Fe10 Cl12 2.2313(15)
N10 O10 1.147(5)
C1S Cl2S 1.761(17)
C1S Cl1S 1.788(17)
C2S Cl2S 1.530(10)
C2S Cl1S 1.536(10)
